data_2201838
loop_
_publ_author_name
'McLean, Aaron W.'
'Meyers, Cal Y.'
'Robinson, Paul D.'

_publ_section_title
;
 9-(<i>para</i>-<i>tert</i>-Butylphenyl)-9-fluorenol
;
_journal_issue 6
_journal_name_full 'Acta Crystallographica Section E'
_journal_page_first o891
_journal_page_last o893
_journal_paper_doi 10.1107/S1600536803011255
_journal_volume 59
_journal_year 2003
_chemical_formula_iupac 'C23 H22 O1'
_chemical_formula_moiety 'C23 H22 O1'
_chemical_formula_sum 'C23 H22 O'
_chemical_formula_weight 314.41
_chemical_melting_point .392E-305
_chemical_name_systematic
;
9-(para-tert-Butylphenyl)-9-fluorenol
;
_space_group_IT_number 2
_symmetry_cell_setting triclinic
_symmetry_space_group_name_Hall '-P 1'
_symmetry_space_group_name_H-M 'P -1'
_atom_sites_solution_hydrogens geom
_atom_sites_solution_primary direct
_atom_sites_solution_secondary difmap
_cell_angle_alpha 82.9150(10)
_cell_angle_beta 80.6560(10)
_cell_angle_gamma 87.5630(10)
_cell_formula_units_Z 4
_cell_length_a 10.2843(2)
_cell_length_b 12.1135(2)
_cell_length_c 14.5033(2)
_cell_measurement_reflns_used 5098
_cell_measurement_temperature 170(2)
_cell_measurement_theta_max 27.8
_cell_measurement_theta_min 2.3
_cell_volume 1768.75(5)
_computing_cell_refinement SMART
_computing_data_collection 'SMART (Bruker, 2001)'
_computing_data_reduction 'SAINT (Bruker, 2001)'
_computing_molecular_graphics
;
ORTEP-3 for Windows (Farrugia, 1997) and PLATON (Spek, 2000)
;
_computing_publication_material
;
TEXSAN, SHELXL97 and PLATON
;
_computing_structure_refinement
;
LS in TEXSAN (Molecular Structure Corporation, 1997) and
SHELXL97 (Sheldrick, 1997)
;
_computing_structure_solution 'SIR92 (Burla et al., 1989)'
_diffrn_ambient_temperature 170(2)
_diffrn_measured_fraction_theta_full 0.998
_diffrn_measured_fraction_theta_max 0.998
_diffrn_measurement_device_type 'Bruker CCD area-detector'
_diffrn_measurement_method '\f and \w'
_diffrn_radiation_monochromator graphite
_diffrn_radiation_source 'sealed tube'
_diffrn_radiation_type 'Mo K\a'
_diffrn_radiation_wavelength 0.71069
_diffrn_reflns_av_R_equivalents 0.036
_diffrn_reflns_av_sigmaI/netI 0.042
_diffrn_reflns_limit_h_max 12
_diffrn_reflns_limit_h_min -12
_diffrn_reflns_limit_k_max 14
_diffrn_reflns_limit_k_min -14
_diffrn_reflns_limit_l_max 17
_diffrn_reflns_limit_l_min -17
_diffrn_reflns_number 20884
_diffrn_reflns_theta_full 25.00
_diffrn_reflns_theta_max 25.00
_diffrn_reflns_theta_min 2.01
_diffrn_standards_decay_% negligible
_exptl_absorpt_coefficient_mu 0.07
_exptl_absorpt_correction_type none
_exptl_crystal_colour 'pale yellow'
_exptl_crystal_density_diffrn 1.181
_exptl_crystal_density_meas ?
_exptl_crystal_description prism
_exptl_crystal_F_000 672
_exptl_crystal_size_max 0.36
_exptl_crystal_size_mid 0.33
_exptl_crystal_size_min 0.20
_refine_diff_density_max 0.44
_refine_diff_density_min -0.25
_refine_ls_extinction_method none
_refine_ls_goodness_of_fit_ref 1.07
_refine_ls_hydrogen_treatment constr
_refine_ls_matrix_type full
_refine_ls_number_parameters 438
_refine_ls_number_reflns 6224
_refine_ls_number_restraints 0
_refine_ls_restrained_S_all 1.07
_refine_ls_R_factor_all 0.079
_refine_ls_R_factor_gt 0.046
_refine_ls_shift/su_max <0.001
_refine_ls_shift/su_mean 0.000
_refine_ls_structure_factor_coef Fsqd
_refine_ls_weighting_details 'w = 1/[\s^2^(Fo^2^)+(0.0651P)^2^+0.1886P] where P = (Fo^2^+2Fc^2^)/3'
_refine_ls_weighting_scheme calc
_refine_ls_wR_factor_gt 0.116
_refine_ls_wR_factor_ref 0.128
_reflns_number_gt 4292
_reflns_number_total 6224
_reflns_threshold_expression I>2\s(I)
_cod_data_source_file bt6282.cif
_cod_data_source_block I
_cod_depositor_comments
;
The following automatic conversions were performed:

'_exptl_crystal_density_meas' value 'not measured' was changed to '?'
- the value is perceived as not measured.

Automatic conversion script
Id: cif_fix_values 3008 2015-01-20 13:52:24Z robertas 
;
_cod_original_formula_sum 'C23 H22 O1'
_cod_database_code 2201838
_cod_database_fobs_code 2201838

loop_
_symmetry_equiv_pos_as_xyz
'x, y, z'
'-x, -y, -z'

loop_
_atom_site_label
_atom_site_fract_x
_atom_site_fract_y
_atom_site_fract_z
_atom_site_U_iso_or_equiv
_atom_site_adp_type
_atom_site_calc_flag
_atom_site_refinement_flags
_atom_site_occupancy
_atom_site_disorder_assembly
_atom_site_disorder_group
_atom_site_type_symbol
O1 0.28797(12) -0.04523(9) 0.92572(8) 0.0331(3) Uani d . 1 . . O
C1 0.06054(19) 0.05220(15) 0.81484(13) 0.0354(4) Uani d . 1 . . C
C2 -0.0671(2) 0.08518(16) 0.80304(14) 0.0414(5) Uani d . 1 . . C
C3 -0.13864(19) 0.15862(16) 0.85911(14) 0.0406(5) Uani d . 1 . . C
C4 -0.08574(18) 0.19832(15) 0.93043(13) 0.0357(5) Uani d . 1 . . C
C4A 0.04015(17) 0.16182(13) 0.94523(12) 0.0299(4) Uani d . 1 . . C
C4B 0.11604(17) 0.18015(13) 1.01953(12) 0.0290(4) Uani d . 1 . . C
C5 0.08287(19) 0.23499(15) 1.09947(13) 0.0366(5) Uani d . 1 . . C
C6 0.1710(2) 0.23047(16) 1.16231(14) 0.0404(5) Uani d . 1 . . C
C7 0.29009(19) 0.17193(16) 1.14736(14) 0.0399(5) Uani d . 1 . . C
C8 0.32502(19) 0.11853(15) 1.06689(13) 0.0354(4) Uani d . 1 . . C
C8A 0.23762(17) 0.12393(13) 1.00357(12) 0.0288(4) Uani d . 1 . . C
C9 0.25194(17) 0.07046(13) 0.91236(12) 0.0288(4) Uani d . 1 . . C
C9A 0.11371(17) 0.09179(14) 0.88579(12) 0.0300(4) Uani d . 1 . . C
C10 0.35697(17) 0.12665(14) 0.83613(12) 0.0279(4) Uani d . 1 . . C
C11 0.45848(17) 0.06810(14) 0.78887(13) 0.0324(4) Uani d . 1 . . C
C12 0.55235(18) 0.12193(15) 0.71964(13) 0.0342(4) Uani d . 1 . . C
C13 0.54835(17) 0.23588(14) 0.69511(12) 0.0286(4) Uani d . 1 . . C
C14 0.44411(19) 0.29426(15) 0.74315(13) 0.0380(5) Uani d . 1 . . C
C15 0.35117(19) 0.24137(15) 0.81179(14) 0.0387(5) Uani d . 1 . . C
C16 0.65144(18) 0.29805(15) 0.62091(12) 0.0329(4) Uani d . 1 . . C
C17 0.5849(2) 0.37132(17) 0.54769(14) 0.0459(5) Uani d . 1 . . C
C18 0.7293(2) 0.37222(17) 0.66990(15) 0.0491(6) Uani d . 1 . . C
C19 0.7496(2) 0.21884(17) 0.56987(14) 0.0500(6) Uani d . 1 . . C
H1 0.2426 -0.0753 0.9732 0.050 Uiso calc R 1 . . H
H1A 0.1092 0.0046 0.7760 0.042 Uiso calc R 1 . . H
H2 -0.1053 0.0576 0.7569 0.050 Uiso calc R 1 . . H
H3 -0.2231 0.1815 0.8488 0.049 Uiso calc R 1 . . H
H4 -0.1334 0.2482 0.9675 0.043 Uiso calc R 1 . . H
H5 0.0030 0.2739 1.1103 0.044 Uiso calc R 1 . . H
H6 0.1502 0.2673 1.2156 0.048 Uiso calc R 1 . . H
H7 0.3470 0.1683 1.1914 0.048 Uiso calc R 1 . . H
H8 0.4053 0.0802 1.0561 0.042 Uiso calc R 1 . . H
H11 0.4647 -0.0087 0.8033 0.039 Uiso calc R 1 . . H
H12 0.6198 0.0799 0.6890 0.041 Uiso calc R 1 . . H
H14 0.4372 0.3710 0.7284 0.046 Uiso calc R 1 . . H
H15 0.2833 0.2831 0.8424 0.046 Uiso calc R 1 . . H
H17A 0.5351 0.3257 0.5171 0.069 Uiso calc R 1 . . H
H17B 0.6508 0.4095 0.5018 0.069 Uiso calc R 1 . . H
H17C 0.5269 0.4247 0.5782 0.069 Uiso calc R 1 . . H
H18A 0.7938 0.4120 0.6239 0.074 Uiso calc R 1 . . H
H18B 0.7727 0.3268 0.7153 0.074 Uiso calc R 1 . . H
H18C 0.6700 0.4242 0.7011 0.074 Uiso calc R 1 . . H
H19A 0.7035 0.1730 0.5370 0.075 Uiso calc R 1 . . H
H19B 0.7930 0.1726 0.6149 0.075 Uiso calc R 1 . . H
H19C 0.8139 0.2612 0.5257 0.075 Uiso calc R 1 . . H
O1' 0.22095(12) 0.81038(10) 0.80260(9) 0.0348(3) Uani d . 1 . . O
C1' 0.40119(18) 0.69327(17) 0.95036(13) 0.0382(5) Uani d . 1 . . C
C2' 0.4017(2) 0.63328(19) 1.03864(14) 0.0481(6) Uani d . 1 . . C
C3' 0.3287(2) 0.5385(2) 1.06536(15) 0.0542(6) Uani d . 1 . . C
C4' 0.2542(2) 0.50033(17) 1.00573(15) 0.0477(5) Uani d . 1 . . C
C4A' 0.25258(17) 0.55975(15) 0.91731(13) 0.0334(4) Uani d . 1 . . C
C4B' 0.18234(17) 0.54095(14) 0.84080(13) 0.0332(4) Uani d . 1 . . C
C5' 0.09488(19) 0.45932(16) 0.83357(16) 0.0456(5) Uani d . 1 . . C
C6' 0.0416(2) 0.46175(19) 0.75214(19) 0.0563(6) Uani d . 1 . . C
C7' 0.0720(2) 0.5457(2) 0.67930(17) 0.0559(6) Uani d . 1 . . C
C8' 0.15744(19) 0.62937(17) 0.68613(14) 0.0426(5) Uani d . 1 . . C
C8A' 0.21194(17) 0.62576(14) 0.76687(12) 0.0303(4) Uani d . 1 . . C
C9' 0.30074(17) 0.71102(14) 0.79346(12) 0.0289(4) Uani d . 1 . . C
C9A' 0.32564(17) 0.65627(14) 0.89023(12) 0.0304(4) Uani d . 1 . . C
C10' 0.42488(17) 0.73504(13) 0.72157(12) 0.0276(4) Uani d . 1 . . C
C11' 0.43504(18) 0.83302(15) 0.66085(13) 0.0373(5) Uani d . 1 . . C
C12' 0.54749(19) 0.85501(16) 0.59434(14) 0.0412(5) Uani d . 1 . . C
C13' 0.65353(18) 0.78098(15) 0.58501(12) 0.0327(4) Uani d . 1 . . C
C14' 0.64180(18) 0.68266(15) 0.64652(13) 0.0362(5) Uani d . 1 . . C
C15' 0.53011(18) 0.66017(15) 0.71275(13) 0.0347(5) Uani d . 1 . . C
C16' 0.77835(19) 0.80600(17) 0.51269(13) 0.0404(5) Uani d . 1 . . C
C17' 0.8841(2) 0.8442(3) 0.56314(19) 0.0826(9) Uani d . 1 . . C
C18' 0.7546(3) 0.9003(3) 0.43683(18) 0.0934(11) Uani d . 1 . . C
C19' 0.8273(3) 0.7044(2) 0.4655(2) 0.0958(11) Uani d . 1 . . C
H1' 0.2526 0.8499 0.8349 0.052 Uiso calc R 1 . . H
H1A' 0.4507 0.7570 0.9322 0.046 Uiso calc R 1 . . H
H2' 0.4518 0.6574 1.0799 0.058 Uiso calc R 1 . . H
H3' 0.3298 0.4997 1.1247 0.065 Uiso calc R 1 . . H
H4' 0.2058 0.4360 1.0241 0.057 Uiso calc R 1 . . H
H5' 0.0726 0.4036 0.8832 0.055 Uiso calc R 1 . . H
H6' -0.0154 0.4063 0.7462 0.068 Uiso calc R 1 . . H
H7' 0.0349 0.5464 0.6249 0.067 Uiso calc R 1 . . H
H8' 0.1771 0.6863 0.6372 0.051 Uiso calc R 1 . . H
H11' 0.3657 0.8849 0.6646 0.045 Uiso calc R 1 . . H
H12' 0.5514 0.9218 0.5548 0.049 Uiso calc R 1 . . H
H14' 0.7110 0.6306 0.6430 0.043 Uiso calc R 1 . . H
H15' 0.5259 0.5933 0.7521 0.042 Uiso calc R 1 . . H
H17A' 0.8527 0.9090 0.5927 0.124 Uiso calc R 1 . . H
H17B' 0.9622 0.8618 0.5185 0.124 Uiso calc R 1 . . H
H17C' 0.9042 0.7858 0.6101 0.124 Uiso calc R 1 . . H
H18A' 0.7234 0.9656 0.4658 0.140 Uiso calc R 1 . . H
H18B' 0.6899 0.8785 0.4022 0.140 Uiso calc R 1 . . H
H18C' 0.8355 0.9161 0.3948 0.140 Uiso calc R 1 . . H
H19A' 0.8431 0.6444 0.5124 0.144 Uiso calc R 1 . . H
H19B' 0.9077 0.7211 0.4231 0.144 Uiso calc R 1 . . H
H19C' 0.7621 0.6831 0.4310 0.144 Uiso calc R 1 . . H

loop_
_atom_site_aniso_label
_atom_site_aniso_U_11
_atom_site_aniso_U_22
_atom_site_aniso_U_33
_atom_site_aniso_U_12
_atom_site_aniso_U_13
_atom_site_aniso_U_23
O1 0.0394(8) 0.0260(6) 0.0313(7) -0.0032(6) -0.0001(6) 0.0010(5)
C1 0.0401(11) 0.0364(10) 0.0291(10) -0.0039(9) -0.0064(9) 0.0004(8)
C2 0.0442(12) 0.0451(12) 0.0351(11) -0.0098(10) -0.0129(10) 0.0071(9)
C3 0.0301(10) 0.0451(12) 0.0420(12) -0.0058(9) -0.0066(9) 0.0154(9)
C4 0.0285(10) 0.0332(10) 0.0403(12) -0.0034(8) 0.0020(9) 0.0066(8)
C4A 0.0277(10) 0.0263(9) 0.0320(10) -0.0072(8) 0.0025(8) 0.0038(8)
C4B 0.0280(10) 0.0253(9) 0.0306(10) -0.0078(8) 0.0041(8) -0.0004(7)
C5 0.0330(11) 0.0320(10) 0.0408(12) -0.0050(8) 0.0077(9) -0.0056(8)
C6 0.0442(12) 0.0432(11) 0.0323(11) -0.0122(10) 0.0053(10) -0.0103(9)
C7 0.0382(11) 0.0472(12) 0.0340(11) -0.0097(9) -0.0031(9) -0.0040(9)
C8 0.0327(10) 0.0379(11) 0.0345(11) -0.0039(8) -0.0024(9) -0.0028(8)
C8A 0.0295(10) 0.0259(9) 0.0289(10) -0.0062(8) 0.0010(8) -0.0003(7)
C9 0.0323(10) 0.0240(9) 0.0292(10) -0.0007(8) -0.0032(8) -0.0022(7)
C9A 0.0301(10) 0.0284(9) 0.0291(10) -0.0074(8) -0.0010(8) 0.0042(8)
C10 0.0283(10) 0.0291(9) 0.0265(10) -0.0015(8) -0.0046(8) -0.0033(7)
C11 0.0325(10) 0.0257(9) 0.0367(11) 0.0009(8) -0.0019(9) 0.0004(8)
C12 0.0296(10) 0.0344(10) 0.0359(11) 0.0040(8) 0.0013(8) -0.0032(8)
C13 0.0277(10) 0.0339(10) 0.0241(9) -0.0020(8) -0.0056(8) -0.0006(7)
C14 0.0418(12) 0.0272(10) 0.0407(12) -0.0021(9) 0.0020(9) 0.0012(8)
C15 0.0388(11) 0.0296(10) 0.0421(12) 0.0025(9) 0.0086(9) -0.0028(8)
C16 0.0305(10) 0.0375(10) 0.0287(10) -0.0027(8) -0.0031(8) 0.0027(8)
C17 0.0429(12) 0.0561(13) 0.0345(12) -0.0020(10) -0.0047(10) 0.0091(10)
C18 0.0484(13) 0.0540(13) 0.0439(13) -0.0193(11) -0.0098(10) 0.0078(10)
C19 0.0428(13) 0.0551(13) 0.0423(13) 0.0033(11) 0.0112(10) 0.0078(10)
O1' 0.0318(7) 0.0333(7) 0.0388(8) 0.0003(6) -0.0017(6) -0.0082(6)
C1' 0.0291(10) 0.0502(12) 0.0356(11) -0.0011(9) -0.0019(9) -0.0110(9)
C2' 0.0397(12) 0.0735(16) 0.0328(12) 0.0065(11) -0.0091(10) -0.0108(11)
C3' 0.0554(14) 0.0696(15) 0.0329(12) 0.0089(12) -0.0068(11) 0.0092(11)
C4' 0.0464(13) 0.0462(12) 0.0446(13) -0.0016(10) -0.0007(11) 0.0096(10)
C4A' 0.0287(10) 0.0360(10) 0.0331(11) 0.0006(8) 0.0000(8) -0.0018(8)
C4B' 0.0272(10) 0.0280(9) 0.0432(11) -0.0007(8) -0.0003(9) -0.0058(8)
C5' 0.0366(12) 0.0318(11) 0.0669(15) -0.0055(9) -0.0033(11) -0.0049(10)
C6' 0.0439(13) 0.0486(13) 0.0832(19) -0.0111(11) -0.0153(13) -0.0235(13)
C7' 0.0460(13) 0.0701(16) 0.0598(15) -0.0036(12) -0.0194(12) -0.0247(13)
C8' 0.0394(12) 0.0517(12) 0.0386(12) -0.0056(10) -0.0075(10) -0.0095(9)
C8A' 0.0243(9) 0.0339(10) 0.0324(10) -0.0005(8) -0.0004(8) -0.0083(8)
C9' 0.0267(9) 0.0292(9) 0.0301(10) -0.0014(8) -0.0016(8) -0.0042(7)
C9A' 0.0245(9) 0.0365(10) 0.0287(10) -0.0001(8) 0.0010(8) -0.0057(8)
C10' 0.0286(10) 0.0278(9) 0.0265(10) -0.0028(8) -0.0042(8) -0.0036(7)
C11' 0.0312(10) 0.0370(11) 0.0394(11) 0.0051(9) 0.0011(9) 0.0018(9)
C12' 0.0409(12) 0.0361(11) 0.0401(12) 0.0002(9) 0.0035(9) 0.0078(9)
C13' 0.0316(10) 0.0400(11) 0.0264(10) -0.0047(9) -0.0019(8) -0.0054(8)
C14' 0.0323(11) 0.0376(11) 0.0357(11) 0.0061(9) -0.0005(9) -0.0016(8)
C15' 0.0393(11) 0.0294(10) 0.0314(11) 0.0005(8) 0.0015(9) 0.0022(8)
C16' 0.0351(11) 0.0512(12) 0.0314(11) -0.0024(9) 0.0017(9) 0.0003(9)
C17' 0.0470(15) 0.135(3) 0.0625(17) -0.0305(16) 0.0098(13) -0.0145(17)
C18' 0.0620(17) 0.132(3) 0.0591(17) 0.0152(17) 0.0232(14) 0.0445(17)
C19' 0.091(2) 0.087(2) 0.091(2) -0.0107(17) 0.0563(18) -0.0278(17)

loop_
_atom_type_symbol
_atom_type_description
_atom_type_scat_dispersion_real
_atom_type_scat_dispersion_imag
_atom_type_scat_source
C C 0.0033 0.0016 'International Tables Vol C Tables 4.2.6.8 and 6.1.1.4'
H H 0.0000 0.0000 'International Tables Vol C Tables 4.2.6.8 and 6.1.1.4'
O O 0.0106 0.0060 'International Tables Vol C Tables 4.2.6.8 and 6.1.1.4'

loop_
_geom_angle_atom_site_label_1
_geom_angle_atom_site_label_2
_geom_angle_atom_site_label_3
_geom_angle
_geom_angle_publ_flag
C9A C1 C2 118.43(18) no
C3 C2 C1 120.92(19) no
C2 C3 C4 120.78(18) no
C3 C4 C4A 118.55(18) no
C4 C4A C9A 120.24(17) no
C4 C4A C4B 130.94(17) no
C6 C5 C4B 118.70(18) no
C9A C4A C4B 108.77(15) no
C5 C4B C8A 119.86(17) no
C5 C4B C4A 131.38(16) no
C8A C4B C4A 108.63(15) no
C5 C6 C7 121.16(18) no
C6 C7 C8 120.51(19) no
C8 C8A C4B 121.37(16) no
C8 C8A C9 128.07(16) no
C4B C8A C9 110.52(15) no
C8A C8 C7 118.36(18) no
O1 C9 C8A 112.17(14) no
O1 C9 C10 107.16(13) no
C8A C9 C10 111.97(14) no
O1 C9 C9A 113.30(14) no
C8A C9 C9A 101.28(14) no
C10 C9 C9A 111.02(13) no
C1 C9A C4A 120.94(17) no
C1 C9A C9 128.91(16) no
C4A C9A C9 110.14(15) no
C11 C10 C15 117.47(16) no
C11 C10 C9 122.58(15) no
C15 C10 C9 119.95(15) no
C10 C11 C12 121.08(16) no
C13 C12 C11 122.11(17) no
C12 C13 C14 116.22(16) no
C12 C13 C16 123.50(16) no
C14 C13 C16 120.27(15) no
C15 C14 C13 121.85(17) no
C14 C15 C10 121.26(17) no
C17 C16 C19 108.40(15) no
C17 C16 C13 110.59(15) no
C19 C16 C13 112.29(15) no
C17 C16 C18 108.85(16) no
C19 C16 C18 107.87(16) no
C13 C16 C18 108.76(15) no
C9A' C1' C2' 118.76(19) no
C3' C2' C1' 120.6(2) no
C4' C3' C2' 121.14(19) no
C3' C4' C4A' 118.8(2) no
C4' C4A' C9A' 120.23(18) no
C4' C4A' C4B' 131.09(18) no
C9A' C4A' C4B' 108.67(15) no
C5' C4B' C8A' 119.71(18) no
C5' C4B' C4A' 131.34(18) no
C8A' C4B' C4A' 108.92(15) no
C6' C5' C4B' 119.3(2) no
C5' C6' C7' 120.5(2) no
C6' C7' C8' 120.9(2) no
C8A' C8' C7' 118.4(2) no
C8' C8A' C4B' 121.17(17) no
C8' C8A' C9' 128.11(17) no
C4B' C8A' C9' 110.60(15) no
C1' C9A' C4A' 120.47(17) no
C1' C9A' C9' 128.83(17) no
C4A' C9A' C9' 110.61(15) no
O1' C9' C10' 110.43(13) no
O1' C9' C8A' 105.80(13) no
C10' C9' C8A' 113.69(14) no
O1' C9' C9A' 110.50(14) no
C10' C9' C9A' 114.77(14) no
C8A' C9' C9A' 100.98(14) no
C15' C10' C11' 117.27(16) no
C15' C10' C9' 122.02(15) no
C11' C10' C9' 120.69(15) no
C10' C11' C12' 121.03(17) no
C13' C12' C11' 122.25(17) no
C12' C13' C14' 116.07(17) no
C12' C13' C16' 122.24(16) no
C14' C13' C16' 121.68(16) no
C15' C14' C13' 121.98(17) no
C10' C15' C14' 121.40(16) no
C19' C16' C17' 109.8(2) no
C19' C16' C18' 108.5(2) no
C17' C16' C18' 107.0(2) no
C19' C16' C13' 111.12(18) no
C17' C16' C13' 108.54(16) no
C18' C16' C13' 111.77(17) no
C9 O1 H1 109.5 no
C9A C1 H1A 120.8 no
C2 C1 H1A 120.8 no
C3 C2 H2 119.5 no
C1 C2 H2 119.5 no
C2 C3 H3 119.6 no
C4 C3 H3 119.6 no
C3 C4 H4 120.7 no
C4A C4 H4 120.7 no
C6 C5 H5 120.6 no
C4B C5 H5 120.6 no
C5 C6 H6 119.4 no
C7 C6 H6 119.4 no
C6 C7 H7 119.7 no
C8 C7 H7 119.7 no
C8A C8 H8 120.8 no
C7 C8 H8 120.8 no
C10 C11 H11 119.5 no
C12 C11 H11 119.5 no
C13 C12 H12 118.9 no
C11 C12 H12 118.9 no
C15 C14 H14 119.1 no
C13 C14 H14 119.1 no
C14 C15 H15 119.4 no
C10 C15 H15 119.4 no
C16 C17 H17A 109.5 no
C16 C17 H17B 109.5 no
H17A C17 H17B 109.5 no
C16 C17 H17C 109.5 no
H17A C17 H17C 109.5 no
H17B C17 H17C 109.5 no
C16 C18 H18A 109.5 no
C16 C18 H18B 109.5 no
H18A C18 H18B 109.5 no
C16 C18 H18C 109.5 no
H18A C18 H18C 109.5 no
H18B C18 H18C 109.5 no
C16 C19 H19A 109.5 no
C16 C19 H19B 109.5 no
H19A C19 H19B 109.5 no
C16 C19 H19C 109.5 no
H19A C19 H19C 109.5 no
H19B C19 H19C 109.5 no
C9' O1' H1' 109.5 no
C9A' C1' H1A' 120.6 no
C2' C1' H1A' 120.6 no
C4' C3' H3' 119.4 no
C2' C3' H3' 119.4 no
C3' C2' H2' 119.7 no
C1' C2' H2' 119.7 no
C3' C4' H4' 120.6 no
C4A' C4' H4' 120.6 no
C8A' C8' H8' 120.8 no
C7' C8' H8' 120.8 no
C6' C5' H5' 120.4 no
C4B' C5' H5' 120.4 no
C5' C6' H6' 119.7 no
C7' C6' H6' 119.7 no
C6' C7' H7' 119.5 no
C8' C7' H7' 119.5 no
C10' C11' H11' 119.5 no
C12' C11' H11' 119.5 no
C11' C12' H12' 118.9 no
C13' C12' H12' 118.9 no
C15' C14' H14' 119.0 no
C13' C14' H14' 119.0 no
C10' C15' H15' 119.3 no
C14' C15' H15' 119.3 no
C16' C17' H17A' 109.5 no
C16' C17' H17B' 109.5 no
H17A' C17' H17B' 109.5 no
C16' C17' H17C' 109.5 no
H17A' C17' H17C' 109.5 no
H17B' C17' H17C' 109.5 no
C16' C18' H18A' 109.5 no
C16' C18' H18B' 109.5 no
H18A' C18' H18B' 109.5 no
C16' C18' H18C' 109.5 no
H18A' C18' H18C' 109.5 no
H18B' C18' H18C' 109.5 no
C16' C19' H19A' 109.5 no
C16' C19' H19B' 109.5 no
H19A' C19' H19B' 109.5 no
C16' C19' H19C' 109.5 no
H19A' C19' H19C' 109.5 no
H19B' C19' H19C' 109.5 no

loop_
_geom_bond_atom_site_label_1
_geom_bond_atom_site_label_2
_geom_bond_site_symmetry_2
_geom_bond_distance
_geom_bond_publ_flag
O1 C9 . 1.4321(19) no
C1 C9A . 1.384(3) no
C1 C2 . 1.387(3) no
C2 C3 . 1.386(3) no
C3 C4 . 1.387(3) no
C4 C4A . 1.391(2) no
C4A C9A . 1.396(2) no
C4A C4B . 1.472(3) no
C4B C5 . 1.394(2) no
C4B C8A . 1.398(2) no
C5 C6 . 1.381(3) no
C6 C7 . 1.389(3) no
C7 C8 . 1.393(3) no
C8A C8 . 1.380(2) no
C8A C9 . 1.527(2) no
C9 C10 . 1.530(2) no
C9 C9A . 1.536(2) no
C10 C11 . 1.374(2) no
C10 C15 . 1.392(2) no
C11 C12 . 1.394(2) no
C12 C13 . 1.383(2) no
C13 C14 . 1.396(2) no
C14 C15 . 1.379(3) no
C13 C16 . 1.532(2) no
C16 C17 . 1.529(2) no
C16 C18 . 1.535(3) no
C16 C19 . 1.529(3) no
O1 H1 . 0.8200 no
C1 H1A . 0.9300 no
C2 H2 . 0.9300 no
C3 H3 . 0.9300 no
C4 H4 . 0.9300 no
C5 H5 . 0.9300 no
C6 H6 . 0.9300 no
C7 H7 . 0.9300 no
C8 H8 . 0.9300 no
C11 H11 . 0.9300 no
C12 H12 . 0.9300 no
C14 H14 . 0.9300 no
C15 H15 . 0.9300 no
C17 H17A . 0.9600 no
C17 H17B . 0.9600 no
C17 H17C . 0.9600 no
C18 H18A . 0.9600 no
C18 H18B . 0.9600 no
C18 H18C . 0.9600 no
C19 H19A . 0.9600 no
C19 H19B . 0.9600 no
C19 H19C . 0.9600 no
O1' C9' . 1.435(2) no
C1' C9A' . 1.382(3) no
C1' C2' . 1.393(3) no
C2' C3' . 1.379(3) no
C3' C4' . 1.376(3) no
C4' C4A' . 1.393(3) no
C4A' C9A' . 1.397(2) no
C4A' C4B' . 1.463(3) no
C4B' C5' . 1.389(3) no
C4B' C8A' . 1.395(2) no
C8' C8A' . 1.373(3) no
C5' C6' . 1.377(3) no
C6' C7' . 1.379(3) no
C7' C8' . 1.392(3) no
C8A' C9' . 1.530(2) no
C9A' C9' . 1.532(2) no
C9' C10' . 1.525(2) no
C10' C15' . 1.382(2) no
C10' C11' . 1.385(2) no
C11' C12' . 1.393(3) no
C12' C13' . 1.382(3) no
C13' C14' . 1.394(3) no
C13' C16' . 1.535(3) no
C14' C15' . 1.386(3) no
C16' C19' . 1.510(3) no
C16' C17' . 1.522(3) no
C16' C18' . 1.526(3) no
O1' H1' . 0.8200 no
C1' H1A' . 0.9300 no
C2' H2' . 0.9300 no
C3' H3' . 0.9300 no
C4' H4' . 0.9300 no
C5' H5' . 0.9300 no
C6' H6' . 0.9300 no
C7' H7' . 0.9300 no
C8' H8' . 0.9300 no
C11' H11' . 0.9300 no
C12' H12' . 0.9300 no
C14' H14' . 0.9300 no
C15' H15' . 0.9300 no
C17' H17A' . 0.9600 no
C17' H17B' . 0.9600 no
C17' H17C' . 0.9600 no
C18' H18A' . 0.9600 no
C18' H18B' . 0.9600 no
C18' H18C' . 0.9600 no
C19' H19A' . 0.9600 no
C19' H19B' . 0.9600 no
C19' H19C' . 0.9600 no

loop_
_geom_hbond_atom_site_label_D
_geom_hbond_atom_site_label_H
_geom_hbond_atom_site_label_A
_geom_hbond_site_symmetry_D
_geom_hbond_site_symmetry_H
_geom_hbond_site_symmetry_A
_geom_hbond_distance_DH
_geom_hbond_distance_HA
_geom_hbond_distance_DA
_geom_hbond_angle_DHA
_geom_hbond_publ_flag
O1' H1' O1 1_545 1_545 . 0.82 2.02 2.8276(17) 167 yes
O1 H1 C4 . . 2_557 0.82 2.40 3.175(2) 159 yes

loop_
_geom_torsion_atom_site_label_1
_geom_torsion_atom_site_label_2
_geom_torsion_atom_site_label_3
_geom_torsion_atom_site_label_4
_geom_torsion
_geom_torsion_publ_flag
C9A C1 C2 C3 1.9(3) no
C1 C2 C3 C4 -2.0(3) no
C2 C3 C4 C4A -0.7(3) no
C3 C4 C4A C9A 3.6(2) no
C3 C4 C4A C4B -173.41(17) no
C4 C4A C4B C5 3.4(3) no
C9A C4A C4B C5 -173.92(17) no
C4 C4A C4B C8A 179.06(17) no
C9A C4A C4B C8A 1.79(19) no
C8A C4B C5 C6 -1.2(2) no
C4A C4B C5 C6 174.09(17) no
C4B C5 C6 C7 -0.5(3) no
C5 C6 C7 C8 1.7(3) no
C5 C4B C8A C8 1.9(2) no
C4A C4B C8A C8 -174.38(15) no
C5 C4B C8A C9 179.94(15) no
C4A C4B C8A C9 3.65(19) no
C4B C8A C8 C7 -0.8(3) no
C9 C8A C8 C7 -178.44(16) no
C6 C7 C8 C8A -1.0(3) no
C8 C8A C9 O1 49.7(2) no
C4B C8A C9 O1 -128.14(15) no
C8 C8A C9 C10 -70.8(2) no
C4B C8A C9 C10 111.33(16) no
C8 C8A C9 C9A 170.85(17) no
C4B C8A C9 C9A -7.02(17) no
C2 C1 C9A C4A 1.0(3) no
C2 C1 C9A C9 -178.63(16) no
C4 C4A C9A C1 -3.8(2) no
C4B C4A C9A C1 173.80(15) no
C4 C4A C9A C9 175.92(15) no
C4B C4A C9A C9 -6.46(18) no
O1 C9 C9A C1 -51.9(2) no
C8A C9 C9A C1 -172.18(17) no
C10 C9 C9A C1 68.8(2) no
O1 C9 C9A C4A 128.44(15) no
C8A C9 C9A C4A 8.12(17) no
C10 C9 C9A C4A -110.91(15) no
O1 C9 C10 C11 3.9(2) no
C8A C9 C10 C11 127.33(18) no
C9A C9 C10 C11 -120.28(18) no
O1 C9 C10 C15 -176.62(16) no
C8A C9 C10 C15 -53.2(2) no
C9A C9 C10 C15 59.2(2) no
C15 C10 C11 C12 0.4(3) no
C9 C10 C11 C12 179.85(16) no
C10 C11 C12 C13 0.0(3) no
C11 C12 C13 C14 -0.5(3) no
C11 C12 C13 C16 178.64(17) no
C12 C13 C14 C15 0.6(3) no
C16 C13 C14 C15 -178.56(17) no
C13 C14 C15 C10 -0.2(3) no
C11 C10 C15 C14 -0.3(3) no
C9 C10 C15 C14 -179.76(17) no
C12 C13 C16 C17 127.56(19) no
C14 C13 C16 C17 -53.3(2) no
C12 C13 C16 C19 6.3(2) no
C14 C13 C16 C19 -174.56(17) no
C12 C13 C16 C18 -113.0(2) no
C14 C13 C16 C18 66.1(2) no
C9A' C1' C2' C3' 0.3(3) no
C1' C2' C3' C4' 0.4(3) no
C2' C3' C4' C4A' -0.5(3) no
C3' C4' C4A' C9A' 0.0(3) no
C3' C4' C4A' C4B' -178.88(19) no
C4' C4A' C4B' C5' 1.0(3) no
C9A' C4A' C4B' C5' -178.01(19) no
C4' C4A' C4B' C8A' 178.92(19) no
C9A' C4A' C4B' C8A' -0.1(2) no
C8A' C4B' C5' C6' 1.8(3) no
C4A' C4B' C5' C6' 179.59(19) no
C4B' C5' C6' C7' -1.6(3) no
C5' C6' C7' C8' 0.3(3) no
C6' C7' C8' C8A' 0.7(3) no
C7' C8' C8A' C4B' -0.4(3) no
C7' C8' C8A' C9' -175.81(17) no
C5' C4B' C8A' C8' -0.9(3) no
C4A' C4B' C8A' C8' -179.10(16) no
C5' C4B' C8A' C9' 175.28(16) no
C4A' C4B' C8A' C9' -2.93(19) no
C2' C1' C9A' C4A' -0.8(3) no
C2' C1' C9A' C9' 175.27(17) no
C4' C4A' C9A' C1' 0.6(3) no
C4B' C4A' C9A' C1' 179.74(16) no
C4' C4A' C9A' C9' -176.07(16) no
C4B' C4A' C9A' C9' 3.0(2) no
C8' C8A' C9' O1' 65.1(2) no
C4B' C8A' C9' O1' -110.77(16) no
C8' C8A' C9' C10' -56.3(2) no
C4B' C8A' C9' C10' 127.87(16) no
C8' C8A' C9' C9A' -179.74(18) no
C4B' C8A' C9' C9A' 4.43(18) no
C1' C9A' C9' O1' -69.2(2) no
C4A' C9A' C9' O1' 107.16(16) no
C1' C9A' C9' C10' 56.5(2) no
C4A' C9A' C9' C10' -127.18(16) no
C1' C9A' C9' C8A' 179.18(17) no
C4A' C9A' C9' C8A' -4.48(18) no
C8A' C9' C10' C15' -74.2(2) no
C9A' C9' C10' C15' 41.4(2) no
O1' C9' C10' C11' -14.2(2) no
C8A' C9' C10' C11' 104.51(19) no
C9A' C9' C10' C11' -139.92(17) no
O1' C9' C10' C15' 167.05(15) no
C15' C10' C11' C12' -0.5(3) no
C9' C10' C11' C12' -179.30(17) no
C10' C11' C12' C13' 0.3(3) no
C11' C12' C13' C14' -0.2(3) no
C11' C12' C13' C16' -179.05(18) no
C12' C13' C14' C15' 0.4(3) no
C16' C13' C14' C15' 179.18(17) no
C11' C10' C15' C14' 0.6(3) no
C9' C10' C15' C14' 179.40(17) no
C13' C14' C15' C10' -0.6(3) no
C12' C13' C16' C19' -138.4(2) no
C14' C13' C16' C19' 42.8(3) no
C12' C13' C16' C17' 100.7(2) no
C14' C13' C16' C17' -78.1(2) no
C12' C13' C16' C18' -17.1(3) no
C14' C13' C16' C18' 164.2(2) no

loop_
_cod_related_entry_id
_cod_related_entry_database
_cod_related_entry_code
1 ChemSpider 9028063
